data_7015430
loop_
_publ_author_name
'Biswas, Rituparna'
'Kar, Paramita'
'Song, You'
'Ghosh, Ashutosh'

_publ_section_title
;
 The importance of an additional water bridge in making the exchange
 coupling of bis(\m-phenoxo) dinickel(ii)complexes ferromagnetic.
;
_journal_issue 19
_journal_name_full 'Dalton transactions (Cambridge, England : 2003)'
_journal_page_first 5324
_journal_page_last 5331
_journal_paper_doi 10.1039/c0dt01585g
_journal_volume 40
_journal_year 2011
_chemical_formula_sum 'C38 H46 N4 Ni2 O7'
_chemical_formula_weight 788.21
_chemical_name_systematic
;
?
;
_space_group_IT_number 14
_symmetry_cell_setting monoclinic
_symmetry_space_group_name_Hall '-P 2ybc'
_symmetry_space_group_name_H-M 'P 1 21/c 1'
_atom_sites_solution_hydrogens geom
_atom_sites_solution_primary direct
_atom_sites_solution_secondary difmap
_audit_creation_method SHELXL-97
_cell_angle_alpha 90.00
_cell_angle_beta 98.113(2)
_cell_angle_gamma 90.00
_cell_formula_units_Z 4
_cell_length_a 8.4851(11)
_cell_length_b 21.865(3)
_cell_length_c 20.453(3)
_cell_measurement_reflns_used 25199
_cell_measurement_temperature 293(2)
_cell_measurement_theta_max 24.55
_cell_measurement_theta_min 1.37
_cell_volume 3756.6(9)
_computing_cell_refinement 'Bruker SMART'
_computing_data_collection 'Bruker SMART'
_computing_data_reduction 'Bruker SAINT'
_computing_molecular_graphics 'Ortep-3 for windows (Farrugia, 1997)'
_computing_publication_material 'Platon99 (Spek, 1999)'
_computing_structure_refinement 'SHELXL-97 (Sheldrick, 1997)'
_computing_structure_solution 'SHELXS-97 (Sheldrick, 1997)'
_diffrn_ambient_temperature 293(2)
_diffrn_measured_fraction_theta_full 0.996
_diffrn_measured_fraction_theta_max 0.996
_diffrn_measurement_device_type 'BRUKER SMART ApexCCD area detector'
_diffrn_measurement_method 'phi and omega scans'
_diffrn_radiation_monochromator graphite
_diffrn_radiation_source 'fine-focus sealed tube'
_diffrn_radiation_type MoK\a
_diffrn_radiation_wavelength 0.71073
_diffrn_reflns_av_R_equivalents 0.0437
_diffrn_reflns_av_sigmaI/netI 0.0402
_diffrn_reflns_limit_h_max 9
_diffrn_reflns_limit_h_min -9
_diffrn_reflns_limit_k_max 25
_diffrn_reflns_limit_k_min -25
_diffrn_reflns_limit_l_max 23
_diffrn_reflns_limit_l_min -23
_diffrn_reflns_number 25199
_diffrn_reflns_theta_full 24.55
_diffrn_reflns_theta_max 24.55
_diffrn_reflns_theta_min 1.37
_diffrn_standards_decay_% n/a
_diffrn_standards_interval_count n/a
_diffrn_standards_interval_time n/a
_diffrn_standards_number n/a
_exptl_absorpt_coefficient_mu 1.055
_exptl_absorpt_correction_T_max 0.9491
_exptl_absorpt_correction_T_min 0.7933
_exptl_absorpt_correction_type empirical
_exptl_absorpt_process_details SADABS
_exptl_crystal_colour green
_exptl_crystal_density_diffrn 1.394
_exptl_crystal_density_method 'not measured'
_exptl_crystal_description plate
_exptl_crystal_F_000 1656
_exptl_crystal_size_max 0.23
_exptl_crystal_size_mid 0.17
_exptl_crystal_size_min 0.05
_refine_diff_density_max 0.443
_refine_diff_density_min -0.370
_refine_diff_density_rms 0.050
_refine_ls_extinction_method none
_refine_ls_goodness_of_fit_ref 0.961
_refine_ls_hydrogen_treatment mixed
_refine_ls_matrix_type full
_refine_ls_number_parameters 468
_refine_ls_number_reflns 6241
_refine_ls_number_restraints 0
_refine_ls_restrained_S_all 0.961
_refine_ls_R_factor_all 0.0551
_refine_ls_R_factor_gt 0.0352
_refine_ls_shift/su_max 0.056
_refine_ls_shift/su_mean 0.002
_refine_ls_structure_factor_coef Fsqd
_refine_ls_weighting_details 'calc w=1/[\s^2^(Fo^2^)+(0.0450P)^2^+1.8691P] where P=(Fo^2^+2Fc^2^)/3'
_refine_ls_weighting_scheme calc
_refine_ls_wR_factor_gt 0.0818
_refine_ls_wR_factor_ref 0.0920
_reflns_number_gt 4745
_reflns_number_total 6241
_reflns_threshold_expression >2sigma(I)
_cod_data_source_file c0dt01585g.txt
_cod_data_source_block 1
_cod_original_cell_volume 3756.7(9)
_cod_original_sg_symbol_H-M 'P 21/c'
_cod_database_code 7015430

loop_
_symmetry_equiv_pos_as_xyz
'x, y, z'
'-x, y+1/2, -z+1/2'
'-x, -y, -z'
'x, -y-1/2, z-1/2'

loop_
_atom_site_label
_atom_site_type_symbol
_atom_site_fract_x
_atom_site_fract_y
_atom_site_fract_z
_atom_site_U_iso_or_equiv
_atom_site_adp_type
_atom_site_occupancy
_atom_site_symmetry_multiplicity
_atom_site_calc_flag
_atom_site_refinement_flags
_atom_site_disorder_assembly
_atom_site_disorder_group
Ni1 Ni 0.73074(4) 0.325211(15) 0.075118(18) 0.03655(12) Uani 1 1 d . . .
Ni2 Ni 0.61709(4) 0.203113(15) 0.049231(18) 0.03622(12) Uani 1 1 d . . .
O3 O 0.6896(2) 0.25224(8) 0.13699(9) 0.0401(5) Uani 1 1 d . . .
H3A H 0.6054 0.2595 0.1636 0.048 Uiso 1 1 calc R . .
H3B H 0.7847 0.2364 0.1634 0.048 Uiso 1 1 calc R . .
O51 O 0.7666(2) 0.13129(8) 0.07956(10) 0.0428(5) Uani 1 1 d . . .
O41 O 0.6010(2) 0.38310(9) 0.12420(10) 0.0474(5) Uani 1 1 d . . .
O43 O 0.5163(3) 0.32139(10) 0.19967(11) 0.0595(6) Uani 1 1 d . . .
O53 O 0.8893(3) 0.16779(10) 0.17549(11) 0.0571(6) Uani 1 1 d . . .
O11 O 0.8178(2) 0.25591(8) 0.02637(9) 0.0395(5) Uani 1 1 d . . .
O26 O 0.5122(2) 0.28445(8) 0.02550(10) 0.0425(5) Uani 1 1 d . . .
N38 N 0.4202(3) 0.15543(11) 0.08098(14) 0.0523(7) Uani 1 1 d . . .
N19 N 0.7736(3) 0.38519(10) 0.00570(12) 0.0437(6) Uani 1 1 d . . .
N23 N 0.9470(3) 0.35967(11) 0.13160(12) 0.0485(6) Uani 1 1 d . . .
N34 N 0.5450(3) 0.17032(11) -0.04121(13) 0.0455(6) Uani 1 1 d . . .
C44 C 0.4435(3) 0.42593(13) 0.19825(14) 0.0390(7) Uani 1 1 d . . .
C54 C 0.9717(3) 0.07220(12) 0.13899(14) 0.0373(7) Uani 1 1 d . . .
C55 C 1.0784(4) 0.06389(14) 0.19597(16) 0.0485(8) Uani 1 1 d . . .
H55 H 1.0871 0.0936 0.2288 0.058 Uiso 1 1 calc R . .
C59 C 0.9595(4) 0.02729(13) 0.09080(16) 0.0483(8) Uani 1 1 d . . .
H59 H 0.8883 0.0321 0.0522 0.058 Uiso 1 1 calc R . .
C42 C 0.5256(3) 0.37227(13) 0.17194(15) 0.0419(7) Uani 1 1 d . . .
C49 C 0.4404(4) 0.48241(14) 0.16727(16) 0.0510(8) Uani 1 1 d . . .
H49 H 0.4877 0.4869 0.1292 0.061 Uiso 1 1 calc R . .
C45 C 0.3715(4) 0.42089(16) 0.25468(15) 0.0552(9) Uani 1 1 d . . .
H45 H 0.3727 0.3835 0.2765 0.066 Uiso 1 1 calc R . .
C12 C 0.8637(3) 0.25711(14) -0.03228(15) 0.0420(7) Uani 1 1 d . . .
C52 C 0.8690(3) 0.12853(13) 0.13089(15) 0.0394(7) Uani 1 1 d . . .
C18 C 0.8311(4) 0.37148(16) -0.04703(17) 0.0517(8) Uani 1 1 d . . .
C28 C 0.3991(4) 0.36411(15) -0.04290(19) 0.0618(10) Uani 1 1 d . . .
H28 H 0.3960 0.3887 -0.0060 0.074 Uiso 1 1 calc R . .
C32 C 0.4542(4) 0.26756(15) -0.09221(16) 0.0514(8) Uani 1 1 d . . .
C13 C 0.9123(4) 0.20266(15) -0.06030(17) 0.0554(9) Uani 1 1 d . . .
H13 H 0.9088 0.1662 -0.0372 0.066 Uiso 1 1 calc R . .
C36 C 0.3988(4) 0.08022(15) -0.0152(2) 0.0693(11) Uani 1 1 d . . .
H36A H 0.3021 0.1000 -0.0360 0.083 Uiso 1 1 calc R . .
H36B H 0.3872 0.0367 -0.0237 0.083 Uiso 1 1 calc R . .
C17 C 0.8694(4) 0.31160(15) -0.06953(15) 0.0493(8) Uani 1 1 d . . .
C27 C 0.4575(3) 0.30366(14) -0.03469(16) 0.0461(8) Uani 1 1 d . . .
C20 C 0.7733(4) 0.44976(13) 0.02441(17) 0.0555(9) Uani 1 1 d . . .
H20A H 0.6795 0.4588 0.0448 0.067 Uiso 1 1 calc R . .
H20B H 0.7715 0.4753 -0.0145 0.067 Uiso 1 1 calc R . .
C29 C 0.3466(5) 0.38708(18) -0.1048(2) 0.0790(12) Uani 1 1 d . . .
H29 H 0.3079 0.4269 -0.1089 0.095 Uiso 1 1 calc R . .
C56 C 1.1723(4) 0.01215(17) 0.20493(19) 0.0630(10) Uani 1 1 d . . .
H56 H 1.2439 0.0073 0.2434 0.076 Uiso 1 1 calc R . .
C47 C 0.2974(4) 0.52624(17) 0.24801(19) 0.0658(10) Uani 1 1 d . . .
H47 H 0.2493 0.5599 0.2648 0.079 Uiso 1 1 calc R . .
C33 C 0.4896(4) 0.20295(16) -0.09102(19) 0.0567(9) Uani 1 1 d . . .
C48 C 0.3681(4) 0.53193(15) 0.19205(19) 0.0637(10) Uani 1 1 d . . .
H48 H 0.3673 0.5695 0.1707 0.076 Uiso 1 1 calc R . .
C31 C 0.4011(5) 0.29331(19) -0.15451(19) 0.0761(12) Uani 1 1 d . . .
H31 H 0.4008 0.2695 -0.1922 0.091 Uiso 1 1 calc R . .
C57 C 1.1594(4) -0.03197(17) 0.1570(2) 0.0677(11) Uani 1 1 d . . .
H57 H 1.2225 -0.0669 0.1630 0.081 Uiso 1 1 calc R . .
C46 C 0.2979(4) 0.47069(18) 0.27910(18) 0.0677(10) Uani 1 1 d . . .
H46 H 0.2487 0.4665 0.3167 0.081 Uiso 1 1 calc R . .
C58 C 1.0533(4) -0.02481(15) 0.10002(19) 0.0631(10) Uani 1 1 d . . .
H58 H 1.0446 -0.0550 0.0676 0.076 Uiso 1 1 calc R . .
C35 C 0.5370(4) 0.10349(14) -0.04794(17) 0.0591(9) Uani 1 1 d . . .
H35A H 0.6357 0.0853 -0.0270 0.071 Uiso 1 1 calc R . .
H35B H 0.5217 0.0923 -0.0943 0.071 Uiso 1 1 calc R . .
C21 C 0.9220(5) 0.46259(16) 0.0725(2) 0.0736(11) Uani 1 1 d . . .
H21A H 1.0131 0.4553 0.0498 0.088 Uiso 1 1 calc R . .
H21B H 0.9223 0.5058 0.0835 0.088 Uiso 1 1 calc R . .
C39 C 0.2703(4) 0.18742(16) 0.0556(2) 0.0763(12) Uani 1 1 d . . .
H39A H 0.2572 0.1882 0.0082 0.115 Uiso 1 1 calc R . .
H39B H 0.2743 0.2286 0.0721 0.115 Uiso 1 1 calc R . .
H39C H 0.1821 0.1663 0.0700 0.115 Uiso 1 1 calc R . .
C22 C 0.9468(5) 0.42783(16) 0.1351(2) 0.0763(12) Uani 1 1 d . . .
H22A H 0.8644 0.4400 0.1609 0.092 Uiso 1 1 calc R . .
H22B H 1.0478 0.4406 0.1595 0.092 Uiso 1 1 calc R . .
C40 C 0.4374(5) 0.15450(18) 0.15394(19) 0.0777(12) Uani 1 1 d . . .
H40A H 0.4415 0.1957 0.1703 0.117 Uiso 1 1 calc R . .
H40B H 0.5337 0.1335 0.1711 0.117 Uiso 1 1 calc R . .
H40C H 0.3480 0.1337 0.1677 0.117 Uiso 1 1 calc R . .
C14 C 0.9644(5) 0.20199(19) -0.1204(2) 0.0784(12) Uani 1 1 d . . .
H14 H 0.9966 0.1652 -0.1372 0.094 Uiso 1 1 calc R . .
C16 C 0.9236(5) 0.30868(19) -0.13131(19) 0.0785(12) Uani 1 1 d . . .
H16 H 0.9278 0.3445 -0.1556 0.094 Uiso 1 1 calc R . .
C37 C 0.4131(4) 0.09047(14) 0.05855(19) 0.0651(10) Uani 1 1 d . . .
H37A H 0.3230 0.0711 0.0744 0.078 Uiso 1 1 calc R . .
H37B H 0.5085 0.0699 0.0793 0.078 Uiso 1 1 calc R . .
C24 C 0.9557(5) 0.3387(2) 0.20064(18) 0.0865(13) Uani 1 1 d . . .
H24A H 0.8647 0.3534 0.2189 0.130 Uiso 1 1 calc R . .
H24B H 1.0511 0.3542 0.2261 0.130 Uiso 1 1 calc R . .
H24C H 0.9571 0.2948 0.2018 0.130 Uiso 1 1 calc R . .
C25 C 1.0855(4) 0.3369(2) 0.1040(2) 0.0866(14) Uani 1 1 d . . .
H25A H 1.0807 0.3508 0.0592 0.130 Uiso 1 1 calc R . .
H25B H 1.0858 0.2930 0.1049 0.130 Uiso 1 1 calc R . .
H25C H 1.1809 0.3520 0.1297 0.130 Uiso 1 1 calc R . .
C30 C 0.3499(5) 0.3526(2) -0.1607(2) 0.0876(14) Uani 1 1 d . . .
H30 H 0.3178 0.3693 -0.2022 0.105 Uiso 1 1 calc R . .
C15 C 0.9703(6) 0.2551(2) -0.1568(2) 0.0948(15) Uani 1 1 d . . .
H15 H 1.0054 0.2542 -0.1979 0.114 Uiso 1 1 calc R . .
H18 H 0.854(4) 0.4044(14) -0.0756(15) 0.060(10) Uiso 1 1 d . . .
H33 H 0.466(5) 0.1809(18) -0.132(2) 0.095(14) Uiso 1 1 d . . .

loop_
_atom_site_aniso_label
_atom_site_aniso_U_11
_atom_site_aniso_U_22
_atom_site_aniso_U_33
_atom_site_aniso_U_23
_atom_site_aniso_U_13
_atom_site_aniso_U_12
Ni1 0.0408(2) 0.0293(2) 0.0413(2) -0.00127(16) 0.01173(17) -0.00117(16)
Ni2 0.0365(2) 0.0283(2) 0.0430(2) 0.00190(16) 0.00285(16) 0.00000(15)
O3 0.0426(11) 0.0371(10) 0.0420(12) 0.0022(9) 0.0114(9) 0.0008(9)
O51 0.0432(12) 0.0339(11) 0.0489(13) 0.0003(9) -0.0025(10) 0.0041(9)
O41 0.0566(13) 0.0377(11) 0.0530(13) -0.0009(10) 0.0258(11) 0.0016(10)
O43 0.0726(16) 0.0448(13) 0.0682(16) 0.0096(11) 0.0342(13) 0.0100(11)
O53 0.0652(15) 0.0477(13) 0.0536(14) -0.0107(11) -0.0087(11) 0.0139(11)
O11 0.0425(11) 0.0352(11) 0.0420(12) -0.0030(9) 0.0104(9) 0.0008(9)
O26 0.0433(11) 0.0329(11) 0.0506(13) 0.0040(9) 0.0041(10) 0.0031(9)
N38 0.0441(15) 0.0385(14) 0.075(2) 0.0081(13) 0.0117(14) -0.0021(12)
N19 0.0501(16) 0.0346(14) 0.0479(16) 0.0013(11) 0.0125(13) -0.0065(11)
N23 0.0499(16) 0.0449(15) 0.0507(16) -0.0091(12) 0.0067(13) -0.0050(12)
N34 0.0439(15) 0.0388(14) 0.0502(16) -0.0029(12) -0.0057(12) -0.0024(11)
C44 0.0346(16) 0.0434(17) 0.0390(17) -0.0070(13) 0.0049(13) -0.0004(13)
C54 0.0329(16) 0.0357(16) 0.0441(18) 0.0073(13) 0.0081(13) -0.0026(12)
C55 0.0409(18) 0.0479(19) 0.055(2) 0.0079(15) 0.0008(15) -0.0015(14)
C59 0.0502(19) 0.0426(18) 0.052(2) 0.0061(15) 0.0076(15) 0.0051(15)
C42 0.0403(17) 0.0377(17) 0.0481(19) -0.0031(14) 0.0080(15) 0.0009(13)
C49 0.053(2) 0.0454(19) 0.058(2) -0.0038(16) 0.0198(16) 0.0038(15)
C45 0.059(2) 0.064(2) 0.043(2) -0.0009(16) 0.0119(16) 0.0100(17)
C12 0.0355(16) 0.0481(18) 0.0430(19) -0.0095(14) 0.0074(14) -0.0055(13)
C52 0.0361(16) 0.0352(16) 0.0472(19) 0.0064(14) 0.0074(15) -0.0029(13)
C18 0.060(2) 0.049(2) 0.048(2) 0.0061(17) 0.0133(17) -0.0118(16)
C28 0.052(2) 0.0452(19) 0.087(3) 0.0180(19) 0.0060(19) 0.0064(16)
C32 0.0481(19) 0.050(2) 0.052(2) 0.0088(16) -0.0064(16) -0.0051(15)
C13 0.059(2) 0.053(2) 0.057(2) -0.0147(17) 0.0184(18) -0.0048(16)
C36 0.059(2) 0.0371(18) 0.104(3) -0.004(2) -0.014(2) -0.0084(16)
C17 0.057(2) 0.054(2) 0.0391(18) -0.0045(15) 0.0145(15) -0.0138(16)
C27 0.0330(16) 0.0426(18) 0.061(2) 0.0119(16) 0.0017(15) -0.0028(13)
C20 0.069(2) 0.0347(17) 0.066(2) 0.0095(16) 0.0209(19) -0.0048(16)
C29 0.067(3) 0.058(2) 0.108(4) 0.039(3) 0.000(2) 0.009(2)
C56 0.048(2) 0.064(2) 0.074(3) 0.025(2) 0.0009(18) 0.0077(18)
C47 0.059(2) 0.061(2) 0.080(3) -0.028(2) 0.016(2) 0.0072(18)
C33 0.058(2) 0.055(2) 0.052(2) -0.0053(19) -0.0071(18) -0.0061(17)
C48 0.065(2) 0.042(2) 0.088(3) -0.0053(18) 0.023(2) 0.0059(17)
C31 0.082(3) 0.079(3) 0.061(3) 0.017(2) -0.013(2) -0.010(2)
C57 0.056(2) 0.056(2) 0.093(3) 0.025(2) 0.019(2) 0.0211(18)
C46 0.070(3) 0.083(3) 0.055(2) -0.016(2) 0.0251(19) 0.013(2)
C58 0.072(2) 0.0438(19) 0.076(3) 0.0001(18) 0.018(2) 0.0102(18)
C35 0.065(2) 0.0408(18) 0.065(2) -0.0137(16) -0.0107(18) 0.0024(16)
C21 0.091(3) 0.040(2) 0.091(3) -0.008(2) 0.014(2) -0.0209(19)
C39 0.040(2) 0.061(2) 0.130(4) 0.016(2) 0.019(2) 0.0024(17)
C22 0.082(3) 0.058(2) 0.085(3) -0.015(2) 0.000(2) -0.026(2)
C40 0.085(3) 0.073(3) 0.082(3) 0.012(2) 0.037(2) -0.023(2)
C14 0.096(3) 0.071(3) 0.076(3) -0.035(2) 0.038(2) -0.011(2)
C16 0.111(3) 0.074(3) 0.056(2) -0.010(2) 0.032(2) -0.026(2)
C37 0.055(2) 0.0414(19) 0.097(3) 0.0130(19) 0.005(2) -0.0124(16)
C24 0.090(3) 0.108(3) 0.054(2) 0.000(2) -0.014(2) -0.033(3)
C25 0.042(2) 0.103(3) 0.112(3) -0.044(3) 0.003(2) 0.000(2)
C30 0.087(3) 0.084(3) 0.084(3) 0.041(3) -0.016(3) -0.001(2)
C15 0.135(4) 0.094(3) 0.067(3) -0.032(3) 0.057(3) -0.037(3)

loop_
_atom_type_symbol
_atom_type_description
_atom_type_scat_dispersion_real
_atom_type_scat_dispersion_imag
_atom_type_scat_source
C C 0.0033 0.0016 'International Tables Vol C Tables 4.2.6.8 and 6.1.1.4'
H H 0.0000 0.0000 'International Tables Vol C Tables 4.2.6.8 and 6.1.1.4'
N N 0.0061 0.0033 'International Tables Vol C Tables 4.2.6.8 and 6.1.1.4'
O O 0.0106 0.0060 'International Tables Vol C Tables 4.2.6.8 and 6.1.1.4'
Ni Ni 0.3393 1.1124 'International Tables Vol C Tables 4.2.6.8 and 6.1.1.4'

loop_
_geom_angle_atom_site_label_1
_geom_angle_atom_site_label_2
_geom_angle_atom_site_label_3
_geom_angle
_geom_angle_site_symmetry_1
_geom_angle_site_symmetry_3
_geom_angle_publ_flag
N19 Ni1 O11 91.47(9) . . ?
N19 Ni1 O41 96.18(9) . . ?
O11 Ni1 O41 167.51(8) . . ?
N19 Ni1 O3 171.29(9) . . ?
O11 Ni1 O3 80.21(8) . . ?
O41 Ni1 O3 91.59(8) . . ?
N19 Ni1 N23 85.71(10) . . ?
O11 Ni1 N23 100.62(9) . . ?
O41 Ni1 N23 89.82(9) . . ?
O3 Ni1 N23 98.27(9) . . ?
N19 Ni1 O26 99.53(9) . . ?
O11 Ni1 O26 78.96(7) . . ?
O41 Ni1 O26 90.02(8) . . ?
O3 Ni1 O26 76.48(7) . . ?
N23 Ni1 O26 174.74(9) . . ?
N19 Ni1 Ni2 124.72(7) . . ?
O11 Ni1 Ni2 48.94(5) . . ?
O41 Ni1 Ni2 118.71(6) . . ?
O3 Ni1 Ni2 47.26(5) . . ?
N23 Ni1 Ni2 131.49(7) . . ?
O26 Ni1 Ni2 44.67(5) . . ?
N34 Ni2 O26 91.52(9) . . ?
N34 Ni2 O51 95.77(9) . . ?
O26 Ni2 O51 167.76(8) . . ?
N34 Ni2 O3 170.37(9) . . ?
O26 Ni2 O3 79.71(7) . . ?
O51 Ni2 O3 92.23(7) . . ?
N34 Ni2 N38 87.48(11) . . ?
O26 Ni2 N38 99.52(9) . . ?
O51 Ni2 N38 90.64(9) . . ?
O3 Ni2 N38 97.81(9) . . ?
N34 Ni2 O11 97.99(9) . . ?
O26 Ni2 O11 79.13(7) . . ?
O51 Ni2 O11 90.10(7) . . ?
O3 Ni2 O11 76.59(7) . . ?
N38 Ni2 O11 174.38(9) . . ?
N34 Ni2 Ni1 123.86(7) . . ?
O26 Ni2 Ni1 49.29(6) . . ?
O51 Ni2 Ni1 118.59(6) . . ?
O3 Ni2 Ni1 46.92(5) . . ?
N38 Ni2 Ni1 130.80(7) . . ?
O11 Ni2 Ni1 44.53(5) . . ?
Ni1 O3 Ni2 85.82(7) . . ?
Ni1 O3 H3A 114.3 . . ?
Ni2 O3 H3A 114.3 . . ?
Ni1 O3 H3B 114.3 . . ?
Ni2 O3 H3B 114.3 . . ?
H3A O3 H3B 111.5 . . ?
C52 O51 Ni2 127.42(18) . . ?
C42 O41 Ni1 129.33(19) . . ?
C12 O11 Ni1 127.97(18) . . ?
C12 O11 Ni2 123.56(17) . . ?
Ni1 O11 Ni2 86.53(7) . . ?
C27 O26 Ni2 126.13(19) . . ?
C27 O26 Ni1 117.96(17) . . ?
Ni2 O26 Ni1 86.04(7) . . ?
C40 N38 C39 108.5(3) . . ?
C40 N38 C37 106.9(3) . . ?
C39 N38 C37 110.3(3) . . ?
C40 N38 Ni2 110.0(2) . . ?
C39 N38 Ni2 109.4(2) . . ?
C37 N38 Ni2 111.6(2) . . ?
C18 N19 C20 117.5(3) . . ?
C18 N19 Ni1 124.9(2) . . ?
C20 N19 Ni1 116.0(2) . . ?
C25 N23 C24 109.2(3) . . ?
C25 N23 C22 111.4(3) . . ?
C24 N23 C22 105.3(3) . . ?
C25 N23 Ni1 110.1(2) . . ?
C24 N23 Ni1 109.1(2) . . ?
C22 N23 Ni1 111.6(2) . . ?
C33 N34 C35 118.3(3) . . ?
C33 N34 Ni2 124.6(2) . . ?
C35 N34 Ni2 116.6(2) . . ?
C45 C44 C49 118.0(3) . . ?
C45 C44 C42 121.2(3) . . ?
C49 C44 C42 120.8(3) . . ?
C55 C54 C59 118.8(3) . . ?
C55 C54 C52 120.0(3) . . ?
C59 C54 C52 121.2(3) . . ?
C54 C55 C56 121.1(3) . . ?
C54 C55 H55 119.5 . . ?
C56 C55 H55 119.5 . . ?
C54 C59 C58 120.1(3) . . ?
C54 C59 H59 119.9 . . ?
C58 C59 H59 119.9 . . ?
O43 C42 O41 125.9(3) . . ?
O43 C42 C44 117.9(3) . . ?
O41 C42 C44 116.2(3) . . ?
C48 C49 C44 120.9(3) . . ?
C48 C49 H49 119.6 . . ?
C44 C49 H49 119.6 . . ?
C44 C45 C46 120.9(3) . . ?
C44 C45 H45 119.6 . . ?
C46 C45 H45 119.6 . . ?
O11 C12 C13 119.8(3) . . ?
O11 C12 C17 123.0(3) . . ?
C13 C12 C17 117.2(3) . . ?
O53 C52 O51 125.6(3) . . ?
O53 C52 C54 117.7(3) . . ?
O51 C52 C54 116.7(3) . . ?
N19 C18 C17 127.7(3) . . ?
N19 C18 H18 118.0(19) . . ?
C17 C18 H18 114.3(19) . . ?
C29 C28 C27 120.9(4) . . ?
C29 C28 H28 119.6 . . ?
C27 C28 H28 119.6 . . ?
C31 C32 C27 119.7(3) . . ?
C31 C32 C33 116.5(3) . . ?
C27 C32 C33 123.6(3) . . ?
C14 C13 C12 121.8(3) . . ?
C14 C13 H13 119.1 . . ?
C12 C13 H13 119.1 . . ?
C37 C36 C35 115.6(3) . . ?
C37 C36 H36A 108.4 . . ?
C35 C36 H36A 108.4 . . ?
C37 C36 H36B 108.4 . . ?
C35 C36 H36B 108.4 . . ?
H36A C36 H36B 107.5 . . ?
C16 C17 C12 119.0(3) . . ?
C16 C17 C18 116.5(3) . . ?
C12 C17 C18 124.5(3) . . ?
O26 C27 C28 118.6(3) . . ?
O26 C27 C32 124.1(3) . . ?
C28 C27 C32 117.3(3) . . ?
N19 C20 C21 108.5(3) . . ?
N19 C20 H20A 110.0 . . ?
C21 C20 H20A 110.0 . . ?
N19 C20 H20B 110.0 . . ?
C21 C20 H20B 110.0 . . ?
H20A C20 H20B 108.4 . . ?
C30 C29 C28 121.6(4) . . ?
C30 C29 H29 119.2 . . ?
C28 C29 H29 119.2 . . ?
C57 C56 C55 119.8(3) . . ?
C57 C56 H56 120.1 . . ?
C55 C56 H56 120.1 . . ?
C46 C47 C48 119.6(3) . . ?
C46 C47 H47 120.2 . . ?
C48 C47 H47 120.2 . . ?
N34 C33 C32 127.7(3) . . ?
N34 C33 H33 115(2) . . ?
C32 C33 H33 117(2) . . ?
C47 C48 C49 120.4(3) . . ?
C47 C48 H48 119.8 . . ?
C49 C48 H48 119.8 . . ?
C30 C31 C32 121.3(4) . . ?
C30 C31 H31 119.3 . . ?
C32 C31 H31 119.3 . . ?
C56 C57 C58 120.2(3) . . ?
C56 C57 H57 119.9 . . ?
C58 C57 H57 119.9 . . ?
C47 C46 C45 120.1(3) . . ?
C47 C46 H46 119.9 . . ?
C45 C46 H46 119.9 . . ?
C57 C58 C59 120.1(3) . . ?
C57 C58 H58 119.9 . . ?
C59 C58 H58 119.9 . . ?
N34 C35 C36 108.7(3) . . ?
N34 C35 H35A 109.9 . . ?
C36 C35 H35A 109.9 . . ?
N34 C35 H35B 109.9 . . ?
C36 C35 H35B 109.9 . . ?
H35A C35 H35B 108.3 . . ?
C22 C21 C20 118.1(3) . . ?
C22 C21 H21A 107.8 . . ?
C20 C21 H21A 107.8 . . ?
C22 C21 H21B 107.8 . . ?
C20 C21 H21B 107.8 . . ?
H21A C21 H21B 107.1 . . ?
N38 C39 H39A 109.5 . . ?
N38 C39 H39B 109.5 . . ?
H39A C39 H39B 109.5 . . ?
N38 C39 H39C 109.5 . . ?
H39A C39 H39C 109.5 . . ?
H39B C39 H39C 109.5 . . ?
C21 C22 N23 118.2(3) . . ?
C21 C22 H22A 107.8 . . ?
N23 C22 H22A 107.8 . . ?
C21 C22 H22B 107.8 . . ?
N23 C22 H22B 107.8 . . ?
H22A C22 H22B 107.1 . . ?
N38 C40 H40A 109.5 . . ?
N38 C40 H40B 109.5 . . ?
H40A C40 H40B 109.5 . . ?
N38 C40 H40C 109.5 . . ?
H40A C40 H40C 109.5 . . ?
H40B C40 H40C 109.5 . . ?
C13 C14 C15 121.1(4) . . ?
C13 C14 H14 119.4 . . ?
C15 C14 H14 119.4 . . ?
C15 C16 C17 122.1(4) . . ?
C15 C16 H16 118.9 . . ?
C17 C16 H16 118.9 . . ?
N38 C37 C36 116.2(3) . . ?
N38 C37 H37A 108.2 . . ?
C36 C37 H37A 108.2 . . ?
N38 C37 H37B 108.2 . . ?
C36 C37 H37B 108.2 . . ?
H37A C37 H37B 107.4 . . ?
N23 C24 H24A 109.5 . . ?
N23 C24 H24B 109.5 . . ?
H24A C24 H24B 109.5 . . ?
N23 C24 H24C 109.5 . . ?
H24A C24 H24C 109.5 . . ?
H24B C24 H24C 109.5 . . ?
N23 C25 H25A 109.5 . . ?
N23 C25 H25B 109.5 . . ?
H25A C25 H25B 109.5 . . ?
N23 C25 H25C 109.5 . . ?
H25A C25 H25C 109.5 . . ?
H25B C25 H25C 109.5 . . ?
C31 C30 C29 119.2(4) . . ?
C31 C30 H30 120.4 . . ?
C29 C30 H30 120.4 . . ?
C16 C15 C14 118.7(4) . . ?
C16 C15 H15 120.6 . . ?
C14 C15 H15 120.6 . . ?

loop_
_geom_bond_atom_site_label_1
_geom_bond_atom_site_label_2
_geom_bond_distance
_geom_bond_site_symmetry_2
_geom_bond_publ_flag
Ni1 N19 2.003(2) . ?
Ni1 O11 2.0109(19) . ?
Ni1 O41 2.0328(19) . ?
Ni1 O3 2.0961(18) . ?
Ni1 N23 2.161(2) . ?
Ni1 O26 2.175(2) . ?
Ni1 Ni2 2.8624(6) . ?
Ni2 N34 1.998(2) . ?
Ni2 O26 2.0170(18) . ?
Ni2 O51 2.0588(19) . ?
Ni2 O3 2.1078(19) . ?
Ni2 N38 2.146(3) . ?
Ni2 O11 2.1624(19) . ?
O3 H3A 0.9700 . ?
O3 H3B 0.9700 . ?
O51 C52 1.266(3) . ?
O41 C42 1.263(3) . ?
O43 C42 1.256(3) . ?
O53 C52 1.247(3) . ?
O11 C12 1.313(3) . ?
O26 C27 1.321(3) . ?
N38 C40 1.479(4) . ?
N38 C39 1.480(4) . ?
N38 C37 1.491(4) . ?
N19 C18 1.280(4) . ?
N19 C20 1.463(4) . ?
N23 C25 1.461(4) . ?
N23 C24 1.477(4) . ?
N23 C22 1.492(4) . ?
N34 C33 1.278(4) . ?
N34 C35 1.468(4) . ?
C44 C45 1.384(4) . ?
C44 C49 1.387(4) . ?
C44 C42 1.502(4) . ?
C54 C55 1.383(4) . ?
C54 C59 1.385(4) . ?
C54 C52 1.504(4) . ?
C55 C56 1.381(4) . ?
C55 H55 0.9300 . ?
C59 C58 1.387(4) . ?
C59 H59 0.9300 . ?
C49 C48 1.376(4) . ?
C49 H49 0.9300 . ?
C45 C46 1.383(4) . ?
C45 H45 0.9300 . ?
C12 C13 1.408(4) . ?
C12 C17 1.419(4) . ?
C18 C17 1.440(4) . ?
C18 H18 0.96(3) . ?
C28 C29 1.377(5) . ?
C28 C27 1.413(4) . ?
C28 H28 0.9300 . ?
C32 C31 1.408(5) . ?
C32 C27 1.414(4) . ?
C32 C33 1.444(5) . ?
C13 C14 1.364(5) . ?
C13 H13 0.9300 . ?
C36 C37 1.514(5) . ?
C36 C35 1.517(5) . ?
C36 H36A 0.9700 . ?
C36 H36B 0.9700 . ?
C17 C16 1.406(5) . ?
C20 C21 1.513(5) . ?
C20 H20A 0.9700 . ?
C20 H20B 0.9700 . ?
C29 C30 1.373(6) . ?
C29 H29 0.9300 . ?
C56 C57 1.368(5) . ?
C56 H56 0.9300 . ?
C47 C46 1.371(5) . ?
C47 C48 1.371(5) . ?
C47 H47 0.9300 . ?
C33 H33 0.97(4) . ?
C48 H48 0.9300 . ?
C31 C30 1.367(6) . ?
C31 H31 0.9300 . ?
C57 C58 1.378(5) . ?
C57 H57 0.9300 . ?
C46 H46 0.9300 . ?
C58 H58 0.9300 . ?
C35 H35A 0.9700 . ?
C35 H35B 0.9700 . ?
C21 C22 1.478(5) . ?
C21 H21A 0.9700 . ?
C21 H21B 0.9700 . ?
C39 H39A 0.9600 . ?
C39 H39B 0.9600 . ?
C39 H39C 0.9600 . ?
C22 H22A 0.9700 . ?
C22 H22B 0.9700 . ?
C40 H40A 0.9600 . ?
C40 H40B 0.9600 . ?
C40 H40C 0.9600 . ?
C14 C15 1.384(6) . ?
C14 H14 0.9300 . ?
C16 C15 1.364(5) . ?
C16 H16 0.9300 . ?
C37 H37A 0.9700 . ?
C37 H37B 0.9700 . ?
C24 H24A 0.9600 . ?
C24 H24B 0.9600 . ?
C24 H24C 0.9600 . ?
C25 H25A 0.9600 . ?
C25 H25B 0.9600 . ?
C25 H25C 0.9600 . ?
C30 H30 0.9300 . ?
C15 H15 0.9300 . ?
